data_4304997
loop_
_publ_author_name
'Debashis Adhikari'
'Falguni Basuli'
'Hongjun Fan'
'John C. Huffman'
'Maren Pink'
'Daniel J. Mindiola'

_publ_section_title
;
P=N Bond Formation via Incomplete N-Atom Transfer from a Ferrous Amide
Precursor
;
_journal_name_full 'Inorganic Chemistry'
_journal_page_first 4439
_journal_page_last 4441
_journal_paper_doi 10.1021/ic800182m
_journal_volume 47
_journal_year 2008
_space_group_IT_number 56
_symmetry_cell_setting orthorhombic
_symmetry_Int_Tables_number 56
_symmetry_space_group_name_Hall '-P 2ab 2ac'
_symmetry_space_group_name_H-M 'P c c n'
_cell_angle_alpha 90.00
_cell_angle_beta 90.00
_cell_angle_gamma 90.00
_cell_length_a 39.4630(7)
_cell_length_b 15.8829(3)
_cell_length_c 19.1251(4)
_cell_volume 11987.4(4)
_cod_data_source_file ic800182m-file001_3.cif
_cod_data_source_block 07116
_cod_original_cell_volume 11987.4
_cod_database_code 4304997

loop_
_symmetry_equiv_pos_site_id
_symmetry_equiv_pos_as_xyz
1 x,y,z
2 1/2-x,1/2-y,z
3 1/2+x,-y,1/2-z
4 -x,1/2+y,1/2-z
5 -x,-y,-z
6 1/2+x,1/2+y,-z
7 1/2-x,y,1/2+z
8 x,1/2-y,1/2+z

loop_
_atom_site_label
_atom_site_type_symbol
_atom_site_fract_x
_atom_site_fract_y
_atom_site_fract_z
Fe1 Fe 0.36359(2) 0.52271(6) 0.47990(4)
Fe2 Fe 0.34687(2) 0.47209(6) 0.60281(5)
N3 N 0.33759(13) 0.4216(4) 0.5128(3)
N4 N 0.38278(12) 0.5525(3) 0.5698(2)
P1 P 0.34733(12) 0.6305(3) 0.4047(2)
P2 P 0.34485(9) 0.3330(3) 0.4717(2)
N1 N 0.3787(2) 0.4672(5) 0.3879(5)
C1 C 0.3042(3) 0.6726(9) 0.4061(10)
C2 C 0.3022(7) 0.730(4) 0.474(2)
H2A H 0.2795 0.7544 0.4783
H2B H 0.3191 0.7749 0.4714
H2C H 0.3068 0.6952 0.5158
C3 C 0.2834(8) 0.706(2) 0.3459(16)
H3A H 0.2611 0.7243 0.3632
H3B H 0.2804 0.6623 0.3107
H3C H 0.2951 0.7547 0.3250
C4 C 0.3757(4) 0.7256(7) 0.4036(10)
H4A H 0.3780 0.7434 0.4536
C5 C 0.3659(7) 0.8004(14) 0.366(3)
H5A H 0.3837 0.8431 0.3704
H5B H 0.3446 0.8223 0.3849
H5C H 0.3628 0.7865 0.3162
C6 C 0.4113(4) 0.6998(11) 0.3801(19)
H6A H 0.4262 0.7492 0.3805
H6B H 0.4103 0.6767 0.3326
H6C H 0.4203 0.6570 0.4121
C7 C 0.3538(4) 0.5791(7) 0.3206(4)
C8 C 0.3460(6) 0.6156(11) 0.2555(5)
H8A H 0.3370 0.6710 0.2540
C9 C 0.3513(5) 0.5721(11) 0.1931(5)
C10 C 0.3426(5) 0.6137(13) 0.1234(6)
H10A H 0.3482 0.5752 0.0851
H10B H 0.3557 0.6658 0.1184
H10C H 0.3184 0.6269 0.1222
C11 C 0.3636(4) 0.4921(8) 0.1975(5)
H11A H 0.3658 0.4602 0.1556
C12 C 0.3731(4) 0.4549(7) 0.2602(5)
H12A H 0.3819 0.3993 0.2603
C13 C 0.3698(4) 0.4992(7) 0.3240(5)
C14 C 0.3980(2) 0.3926(6) 0.3917(7)
C15 C 0.4301(3) 0.3893(7) 0.3594(10)
H15A H 0.4378 0.4351 0.3316
C16 C 0.4503(4) 0.3191(9) 0.3684(11)
H16A H 0.4723 0.3187 0.3483
C17 C 0.4397(4) 0.2507(9) 0.4051(11)
C18 C 0.4617(5) 0.1735(11) 0.4121(11)
H18A H 0.4827 0.1816 0.3855
H18B H 0.4496 0.1245 0.3937
H18C H 0.4672 0.1642 0.4615
C19 C 0.4078(3) 0.2545(7) 0.4369(8)
H19A H 0.4001 0.2071 0.4627
C20 C 0.3870(2) 0.3247(7) 0.4322(7)
C21 C 0.3166(3) 0.3284(7) 0.3968(7)
H21A H 0.3250 0.3737 0.3648
C22 C 0.2803(4) 0.3522(15) 0.4124(14)
H22A H 0.2669 0.3481 0.3695
H22B H 0.2795 0.4100 0.4301
H22C H 0.2711 0.3137 0.4476
C23 C 0.3191(5) 0.2468(9) 0.3532(8)
H23A H 0.3029 0.2493 0.3144
H23B H 0.3138 0.1983 0.3830
H23C H 0.3421 0.2410 0.3346
C24 C 0.3400(3) 0.2354(8) 0.5197(8)
H24A H 0.3480 0.1884 0.4890
C25 C 0.3034(3) 0.2172(9) 0.5404(12)
H25A H 0.3024 0.1642 0.5666
H25B H 0.2894 0.2126 0.4982
H25C H 0.2949 0.2632 0.5697
C26 C 0.3623(5) 0.2363(12) 0.5850(12)
H26A H 0.3594 0.1833 0.6105
H26B H 0.3556 0.2834 0.6151
H26C H 0.3860 0.2428 0.5713
C3E C 0.2807(4) 0.5957(11) 0.4042(9)
H3EA H 0.2571 0.6145 0.4054
H3EB H 0.2853 0.5598 0.4448
H3EC H 0.2848 0.5638 0.3612
P3 P 0.29889(6) 0.4959(2) 0.67873(12)
C27 C 0.2761(3) 0.5964(7) 0.6860(7)
H27 H 0.2603 0.5956 0.7269
C28 C 0.3018(2) 0.6589(6) 0.6953(7)
H28A H 0.3139 0.6483 0.7393
H28B H 0.2914 0.7148 0.6969
H28C H 0.3178 0.6563 0.6562
C29 C 0.2563(4) 0.6106(9) 0.6171(8)
H29A H 0.2392 0.5664 0.6117
H29B H 0.2721 0.6087 0.5776
H29C H 0.2452 0.6657 0.6185
C30 C 0.2601(5) 0.4198(14) 0.6747(17)
H30 H 0.2545 0.4171 0.6238
C31 C 0.2284(4) 0.4425(14) 0.7075(10)
H31A H 0.2126 0.3950 0.7044
H31B H 0.2187 0.4914 0.6836
H31C H 0.2324 0.4563 0.7568
C32 C 0.2723(4) 0.3354(13) 0.6909(10)
H32A H 0.2537 0.2951 0.6862
H32B H 0.2810 0.3341 0.7389
H32C H 0.2905 0.3203 0.6584
P4 P 0.41601(11) 0.5415(5) 0.6136(3)
N2 N 0.36759(15) 0.4350(5) 0.6933(3)
C33 C 0.3194(2) 0.4793(7) 0.7628(4)
C34 C 0.3045(3) 0.4963(7) 0.8282(5)
H34A H 0.2820 0.5171 0.8291
C35 C 0.3205(3) 0.4848(8) 0.8892(5)
C36 C 0.3041(3) 0.5007(8) 0.9603(5)
H36A H 0.2807 0.5201 0.9534
H36B H 0.3169 0.5438 0.9855
H36C H 0.3040 0.4484 0.9875
C37 C 0.3540(3) 0.4583(7) 0.8861(5)
H37A H 0.3661 0.4519 0.9287
C38 C 0.3710(3) 0.4402(7) 0.8230(4)
H38A H 0.3940 0.4223 0.8236
C39 C 0.3534(2) 0.4491(6) 0.7587(4)
C40 C 0.39971(19) 0.3961(6) 0.6886(3)
C41 C 0.4067(2) 0.3169(7) 0.7168(4)
H41A H 0.3904 0.2906 0.7461
C42 C 0.4363(2) 0.2768(7) 0.7032(4)
H42A H 0.4401 0.2228 0.7232
C43 C 0.4613(2) 0.3114(7) 0.6614(4)
C44 C 0.4940(3) 0.2651(8) 0.6444(6)
H44A H 0.4942 0.2106 0.6684
H44B H 0.5134 0.2987 0.6599
H44C H 0.4955 0.2561 0.5938
C45 C 0.45519(18) 0.3912(6) 0.6350(4)
H45A H 0.4722 0.4171 0.6073
C46 C 0.42496(17) 0.4358(5) 0.6472(3)
C47 C 0.41591(18) 0.6055(6) 0.6927(4)
H47 H 0.3993 0.5778 0.7249
C48 C 0.4497(2) 0.6064(8) 0.7325(4)
H48A H 0.4483 0.6463 0.7714
H48B H 0.4679 0.6234 0.7007
H48C H 0.4544 0.5499 0.7507
C49 C 0.4019(2) 0.6931(7) 0.6795(4)
H49A H 0.4023 0.7254 0.7232
H49B H 0.3785 0.6888 0.6626
H49C H 0.4158 0.7216 0.6443
C50 C 0.45446(15) 0.5702(5) 0.5621(3)
H50 H 0.4749 0.5529 0.5896
C51 C 0.45696(19) 0.6639(5) 0.5483(4)
H51A H 0.4772 0.6754 0.5201
H51B H 0.4585 0.6941 0.5928
H51C H 0.4368 0.6827 0.5229
C52 C 0.45444(16) 0.5204(5) 0.4934(3)
H52A H 0.4726 0.5414 0.4629
H52B H 0.4325 0.5274 0.4699
H52C H 0.4582 0.4606 0.5033
C1S C 0.44683(16) 0.5748(5) -0.0334(3)
H1S1 H 0.4335 0.5896 -0.0749
H1S2 H 0.4678 0.5466 -0.0478
H1S3 H 0.4524 0.6261 -0.0074
C2S C 0.4286(7) 0.5228(18) 0.0077(12)
H2S1 H 0.4226 0.4729 -0.0208
H2S2 H 0.4072 0.5520 0.0192
C3S C 0.4420(8) 0.4939(18) 0.0690(10)
H3S1 H 0.4624 0.4609 0.0563
H3S2 H 0.4255 0.4533 0.0883
C4S C 0.4514(6) 0.5451(15) 0.1234(10)
H4S1 H 0.4664 0.5883 0.1025
H4S2 H 0.4305 0.5750 0.1374
C5S C 0.4667(8) 0.5222(17) 0.1842(11)
H5S1 H 0.4547 0.4721 0.2024
H5S2 H 0.4901 0.5044 0.1729
C6S C 0.4685(7) 0.5791(16) 0.2364(12)
H6S1 H 0.4785 0.5528 0.2778
H6S2 H 0.4456 0.5993 0.2477
H6S3 H 0.4826 0.6267 0.2216
P1D P 0.3493(3) 0.6613(5) 0.4055(5)
P2D P 0.3443(2) 0.3598(5) 0.4554(5)
N1D N 0.3815(5) 0.4985(10) 0.3838(9)
C1D C 0.3063(5) 0.7065(18) 0.403(2)
H1DA H 0.3045 0.7473 0.3634
C2D C 0.3022(13) 0.755(8) 0.475(5)
H2DA H 0.2799 0.7822 0.4773
H2DB H 0.3199 0.7982 0.4794
H2DC H 0.3043 0.7151 0.5142
C3D C 0.2804(5) 0.6362(15) 0.3937(13)
H3DA H 0.2576 0.6603 0.3927
H3DB H 0.2822 0.5965 0.4327
H3DC H 0.2848 0.6067 0.3496
C4D C 0.3788(7) 0.7535(16) 0.406(2)
H4DA H 0.3814 0.7703 0.4557
C5D C 0.3687(14) 0.829(3) 0.369(6)
H5DA H 0.3864 0.8717 0.3738
H5DB H 0.3474 0.8500 0.3883
H5DC H 0.3656 0.8157 0.3191
C6D C 0.4142(8) 0.726(3) 0.381(4)
H6DA H 0.4297 0.7739 0.3825
H6DB H 0.4127 0.7045 0.3329
H6DC H 0.4227 0.6811 0.4117
C7D C 0.3547(8) 0.6112(13) 0.3203(8)
C8D C 0.3416(13) 0.644(2) 0.2578(9)
H8DA H 0.3288 0.6947 0.2591
C9D C 0.3470(12) 0.605(2) 0.1936(10)
C10D C 0.3358(11) 0.650(3) 0.1266(12)
H10D H 0.3401 0.6133 0.0862
H10E H 0.3487 0.7021 0.1214
H10F H 0.3116 0.6626 0.1295
C11D C 0.3640(9) 0.5297(17) 0.1950(10)
H11B H 0.3689 0.5029 0.1518
C12D C 0.3743(9) 0.4905(15) 0.2563(9)
H12B H 0.3838 0.4356 0.2546
C13D C 0.3707(8) 0.5324(14) 0.3214(9)
C14D C 0.4001(5) 0.4230(12) 0.3845(14)
C15D C 0.4323(7) 0.4189(16) 0.353(2)
H15B H 0.4412 0.4669 0.3293
C16D C 0.4510(8) 0.3454(19) 0.355(3)
H16B H 0.4722 0.3429 0.3316
C17D C 0.4396(8) 0.2766(18) 0.390(3)
C18D C 0.4592(10) 0.195(2) 0.393(3)
H18D H 0.4816 0.2037 0.3718
H18E H 0.4469 0.1518 0.3667
H18F H 0.4618 0.1777 0.4415
C19D C 0.4074(6) 0.2824(14) 0.4204(17)
H19B H 0.3992 0.2346 0.4450
C20D C 0.3869(4) 0.3521(13) 0.4173(16)
C21D C 0.3172(6) 0.3601(14) 0.3783(13)
H21B H 0.3259 0.4055 0.3468
C22D C 0.2807(7) 0.382(4) 0.395(3)
H22D H 0.2673 0.3834 0.3521
H22E H 0.2799 0.4378 0.4176
H22F H 0.2713 0.3400 0.4272
C23D C 0.3187(12) 0.2768(18) 0.3362(18)
H23D H 0.3041 0.2813 0.2949
H23E H 0.3110 0.2302 0.3656
H23F H 0.3421 0.2664 0.3212
C24D C 0.3377(6) 0.2611(15) 0.4996(16)
H24B H 0.3444 0.2145 0.4673
C25D C 0.3003(6) 0.249(2) 0.520(2)
H25D H 0.2975 0.1947 0.5431
H25E H 0.2862 0.2509 0.4777
H25F H 0.2934 0.2944 0.5517
C26D C 0.3590(11) 0.255(3) 0.566(2)
H26D H 0.3552 0.1998 0.5877
H26E H 0.3525 0.2996 0.5981
H26F H 0.3830 0.2604 0.5535
P3D P 0.29889(6) 0.4959(2) 0.67873(12)
C27D C 0.2695(13) 0.586(3) 0.656(4)
H27D H 0.2600 0.6143 0.6983
C28D C 0.2896(19) 0.643(3) 0.614(5)
H28D H 0.3086 0.6642 0.6424
H28E H 0.2756 0.6907 0.5991
H28F H 0.2984 0.6135 0.5732
C29D C 0.2417(17) 0.542(5) 0.612(7)
H29D H 0.2285 0.5045 0.6429
H29E H 0.2524 0.5080 0.5754
H29F H 0.2267 0.5837 0.5913
C30D C 0.2697(7) 0.3996(18) 0.676(2)
H30D H 0.2848 0.3494 0.6747
C31D C 0.2537(6) 0.3968(17) 0.6084(11)
H31D H 0.2378 0.3493 0.6068
H31E H 0.2710 0.3896 0.5721
H31F H 0.2413 0.4494 0.6003
C32D C 0.2471(8) 0.3930(17) 0.7350(15)
H32D H 0.2312 0.3465 0.7274
H32E H 0.2344 0.4458 0.7403
H32F H 0.2603 0.3823 0.7775
P4D P 0.4222(13) 0.538(5) 0.609(3)
C1SD C 0.4492(15) 0.561(4) -0.061(2)
H1S4 H 0.4350 0.5784 -0.1001
H1S5 H 0.4541 0.5003 -0.0649
H1S6 H 0.4705 0.5923 -0.0614
C2SD C 0.4328(12) 0.575(4) 0.000(2)
H2S3 H 0.4110 0.5443 -0.0007
H2S4 H 0.4273 0.6362 0.0025
C3SD C 0.4499(15) 0.554(4) 0.0594(18)
H3S3 H 0.4441 0.4941 0.0689
H3S4 H 0.4743 0.5543 0.0470
C4SD C 0.4474(11) 0.594(3) 0.1212(16)
H4S3 H 0.4227 0.5994 0.1299
H4S4 H 0.4555 0.6522 0.1118
C5SD C 0.4610(14) 0.573(3) 0.1840(18)
H5S3 H 0.4446 0.5859 0.2217
H5S4 H 0.4817 0.6070 0.1923
C6SD C 0.4691(15) 0.490(3) 0.186(3)
H6S4 H 0.4814 0.4773 0.2293
H6S5 H 0.4834 0.4756 0.1458
H6S6 H 0.4483 0.4560 0.1843
